data_4124219
loop_
_publ_author_name
'Pinkowicz, Dawid'
'Rams, Micha\/l'
'Mi\<sek, Martin'
'Kamenev, Konstantin V.'
'Tomkowiak, Hanna'
'Katrusiak, Andrzej'
'Sieklucka, Barbara'

_publ_section_title
;
 Enforcing Multifunctionality: A Pressure-Induced Spin-Crossover
 Photomagnet.
;
_journal_issue 27
_journal_name_full 'Journal of the American Chemical Society'
_journal_page_first 8795
_journal_page_last 8802
_journal_paper_doi 10.1021/jacs.5b04303
_journal_volume 137
_journal_year 2015
_chemical_formula_moiety 'C32 H32 Mn2 N24 Nb, 4(H2 O)'
_chemical_formula_sum 'C32 H40 Mn2 N24 Nb O4'
_chemical_formula_weight 1027.67
_chemical_name_systematic
; 
 ? 
;
_space_group_IT_number 88
_symmetry_cell_setting tetragonal
_symmetry_space_group_name_Hall '-I 4ad'
_symmetry_space_group_name_H-M 'I 41/a :2'
_atom_sites_solution_hydrogens geom
_atom_sites_solution_primary direct
_atom_sites_solution_secondary difmap
_audit_creation_method SHELXL-97
_cell_angle_alpha 90.00
_cell_angle_beta 90.00
_cell_angle_gamma 90.00
_cell_formula_units_Z 4
_cell_length_a 21.0887(5)
_cell_length_b 21.0887(5)
_cell_length_c 9.254(3)
_cell_measurement_pressure 1980000
_cell_measurement_temperature 296(2)
_cell_measurement_theta_max 27.20
_cell_measurement_theta_min 4.12
_cell_volume 4115.6(13)
_computing_cell_refinement 'CrysAlis (Oxford Diffraction, 2002)'
_computing_data_collection 'CrysAlis (Oxford Diffraction, 2002)'
_computing_data_reduction 'CrysAlis (Oxford Diffraction, 2002)'
_computing_molecular_graphics
;
Mercury
;
_computing_publication_material 'SHELXL-97 (Sheldrick, 1997)'
_computing_structure_refinement 'SHELXL-97 (Sheldrick, 1997)'
_computing_structure_solution 'SHELXS-97 (Sheldrick, 1997)'
_diffrn_ambient_temperature 296(2)
_diffrn_measured_fraction_theta_full 0.379
_diffrn_measured_fraction_theta_max 0.379
_diffrn_measurement_device_type 'Kuma KM4CCD \k geometry'
_diffrn_measurement_method
;HP omega scans - for more details see:
A. Budzianowski, A. Katrusiak in High-Pressure Crystallography
(Eds.: A. Katrusiak, P. F. McMillan),
Dordrecht: Kluwer Acad. Publ., 2004 pp.157-168
;
_diffrn_radiation_monochromator graphite
_diffrn_radiation_source 'fine-focus sealed tube'
_diffrn_radiation_type MoK\a
_diffrn_radiation_wavelength 0.71073
_diffrn_reflns_av_R_equivalents 0.0678
_diffrn_reflns_av_sigmaI/netI 0.0405
_diffrn_reflns_limit_h_max 27
_diffrn_reflns_limit_h_min -26
_diffrn_reflns_limit_k_max 26
_diffrn_reflns_limit_k_min -25
_diffrn_reflns_limit_l_max 4
_diffrn_reflns_limit_l_min -4
_diffrn_reflns_number 7960
_diffrn_reflns_theta_full 27.17
_diffrn_reflns_theta_max 27.17
_diffrn_reflns_theta_min 4.12
_exptl_absorpt_coefficient_mu 0.949
_exptl_absorpt_correction_T_max 0.827
_exptl_absorpt_correction_T_min 0.684
_exptl_absorpt_correction_type numerical
_exptl_absorpt_process_details
; 
Xcalibur CCD System, CrysAlisPro Software System, version 171.37.31;
 Oxford Diffraction Poland, 2014
;
_exptl_crystal_colour red
_exptl_crystal_density_diffrn 1.659
_exptl_crystal_density_method 'not measured'
_exptl_crystal_description prism
_exptl_crystal_F_000 2092
_exptl_crystal_size_max 0.41
_exptl_crystal_size_mid 0.36
_exptl_crystal_size_min 0.20
_refine_diff_density_max 0.266
_refine_diff_density_min -0.468
_refine_diff_density_rms 0.067
_refine_ls_extinction_method none
_refine_ls_goodness_of_fit_ref 1.184
_refine_ls_hydrogen_treatment mixed
_refine_ls_matrix_type full
_refine_ls_number_parameters 150
_refine_ls_number_reflns 865
_refine_ls_number_restraints 106
_refine_ls_restrained_S_all 1.161
_refine_ls_R_factor_all 0.0601
_refine_ls_R_factor_gt 0.0423
_refine_ls_shift/su_max 0.000
_refine_ls_shift/su_mean 0.000
_refine_ls_structure_factor_coef Fsqd
_refine_ls_weighting_details 'calc w=1/[\s^2^(Fo^2^)+(0.0700P)^2^+2.3500P] where P=(Fo^2^+2Fc^2^)/3'
_refine_ls_weighting_scheme calc
_refine_ls_wR_factor_gt 0.1075
_refine_ls_wR_factor_ref 0.1207
_reflns_number_gt 705
_reflns_number_total 865
_reflns_threshold_expression >2sigma(I)
_cod_data_source_file ja5b04303_si_005.cif
_cod_data_source_block 1.98_GPa
_cod_original_cell_volume 4115.6(15)
_cod_original_sg_symbol_H-M I4(1)/a
_cod_database_code 4124219

loop_
_symmetry_equiv_pos_as_xyz
'x, y, z'
'-x+1/2, -y, z+1/2'
'-y+3/4, x+1/4, z+1/4'
'y+3/4, -x+3/4, z+3/4'
'x+1/2, y+1/2, z+1/2'
'-x+1, -y+1/2, z+1'
'-y+5/4, x+3/4, z+3/4'
'y+5/4, -x+5/4, z+5/4'
'-x, -y, -z'
'x-1/2, y, -z-1/2'
'y-3/4, -x-1/4, -z-1/4'
'-y-3/4, x-3/4, -z-3/4'
'-x+1/2, -y+1/2, -z+1/2'
'x, y+1/2, -z'
'y-1/4, -x+1/4, -z+1/4'
'-y-1/4, x-1/4, -z-1/4'

loop_
_atom_site_label
_atom_site_type_symbol
_atom_site_fract_x
_atom_site_fract_y
_atom_site_fract_z
_atom_site_U_iso_or_equiv
_atom_site_adp_type
_atom_site_occupancy
_atom_site_symmetry_multiplicity
_atom_site_calc_flag
_atom_site_refinement_flags
Nb1 Nb 0.5000 0.7500 0.6250 0.0296(11) Uani 1 4 d SU
Mn2 Mn 0.5000 1.0000 0.5000 0.0398(14) Uani 1 2 d SU
N21 N 0.54827(19) 0.98584(19) 0.2851(11) 0.042(3) Uani 1 1 d U
C2 C 0.5597(3) 0.7623(2) 0.4325(17) 0.040(3) Uani 1 1 d U
N1 N 0.47507(19) 0.89996(18) 0.5160(12) 0.041(3) Uani 1 1 d U
N22 N 0.5484(3) 1.0333(2) 0.1867(14) 0.056(3) Uani 1 1 d U
H22A H 0.5322 1.0701 0.2024 0.067 Uiso 1 1 calc R
N11 N 0.58669(19) 0.97456(18) 0.6201(9) 0.036(3) Uani 1 1 d U
C13 C 0.6736(2) 0.9948(3) 0.7473(15) 0.047(4) Uani 1 1 d U
H13A H 0.7023 1.0151 0.8079 0.056 Uiso 1 1 calc R
C1 C 0.4817(2) 0.8487(2) 0.5548(13) 0.038(3) Uani 1 1 d U
C15 C 0.6279(2) 0.9286(2) 0.5996(15) 0.045(4) Uani 1 1 d U
H15A H 0.6208 0.8934 0.5411 0.054 Uiso 1 1 calc R
C23 C 0.5748(4) 1.0181(3) 0.070(2) 0.074(4) Uani 1 1 d U
H23A H 0.5813 1.0454 -0.0076 0.089 Uiso 1 1 calc R
C24 C 0.5924(3) 0.9561(3) 0.0724(17) 0.053(4) Uani 1 1 d U
H24A H 0.6111 0.9319 0.0001 0.064 Uiso 1 1 calc R
N2 N 0.5892(3) 0.7680(2) 0.3235(16) 0.057(4) Uani 1 1 d U
C14 C 0.6829(3) 0.9391(2) 0.6760(14) 0.047(4) Uani 1 1 d U
H14A H 0.7188 0.9136 0.6784 0.056 Uiso 1 1 calc R
C25 C 0.5754(3) 0.9390(3) 0.2079(17) 0.044(4) Uani 1 1 d U
H25A H 0.5819 0.8984 0.2445 0.052 Uiso 1 1 calc R
N12 N 0.6157(2) 1.0145(2) 0.7134(13) 0.048(3) Uani 1 1 d U
H12A H 0.5987 1.0485 0.7469 0.058 Uiso 1 1 calc R
O1 O 0.6209(2) 0.8105(2) 0.0502(14) 0.056(3) Uani 1 1 d DU
H1A H 0.614(4) 0.798(4) -0.045(2) 0.067 Uiso 1 1 d D
H1B H 0.607(4) 0.790(3) 0.133(4) 0.067 Uiso 1 1 d D

loop_
_atom_site_aniso_label
_atom_site_aniso_U_11
_atom_site_aniso_U_22
_atom_site_aniso_U_33
_atom_site_aniso_U_23
_atom_site_aniso_U_13
_atom_site_aniso_U_12
Nb1 0.0199(4) 0.0199(4) 0.049(3) 0.000 0.000 0.000
Mn2 0.0366(6) 0.0223(5) 0.060(4) 0.0041(8) 0.0050(8) 0.0035(4)
N21 0.048(2) 0.030(2) 0.047(10) 0.007(3) 0.009(4) -0.0003(17)
C2 0.032(3) 0.036(3) 0.054(11) 0.004(4) 0.003(4) -0.002(2)
N1 0.050(2) 0.0269(19) 0.046(10) 0.002(3) 0.005(3) 0.0011(16)
N22 0.069(3) 0.035(2) 0.064(11) 0.005(4) 0.016(5) 0.007(2)
N11 0.043(2) 0.0294(19) 0.036(10) -0.006(3) -0.001(3) 0.0026(17)
C13 0.044(3) 0.055(3) 0.042(11) 0.001(4) -0.009(4) -0.001(2)
C1 0.036(2) 0.028(2) 0.050(11) -0.005(4) -0.006(4) -0.0035(18)
C15 0.052(3) 0.036(2) 0.048(11) 0.005(4) 0.001(4) 0.009(2)
C23 0.101(5) 0.049(3) 0.073(12) 0.015(5) 0.030(7) 0.009(4)
C24 0.062(3) 0.045(3) 0.053(12) 0.001(5) 0.020(5) 0.012(3)
N2 0.050(3) 0.065(3) 0.055(11) 0.001(5) 0.001(5) -0.007(2)
C14 0.046(3) 0.046(3) 0.049(11) 0.009(4) -0.011(4) 0.010(2)
C25 0.050(3) 0.032(3) 0.049(11) 0.002(4) 0.013(5) 0.007(2)
N12 0.048(2) 0.040(2) 0.055(10) 0.006(4) 0.007(4) 0.0094(19)
O1 0.055(2) 0.058(2) 0.055(10) 0.003(4) 0.000(4) -0.0032(17)

loop_
_atom_type_symbol
_atom_type_description
_atom_type_scat_dispersion_real
_atom_type_scat_dispersion_imag
_atom_type_scat_source
C C 0.0033 0.0016 'International Tables Vol C Tables 4.2.6.8 and 6.1.1.4'
H H 0.0000 0.0000 'International Tables Vol C Tables 4.2.6.8 and 6.1.1.4'
N N 0.0061 0.0033 'International Tables Vol C Tables 4.2.6.8 and 6.1.1.4'
O O 0.0106 0.0060 'International Tables Vol C Tables 4.2.6.8 and 6.1.1.4'
Mn Mn 0.3368 0.7283 'International Tables Vol C Tables 4.2.6.8 and 6.1.1.4'
Nb Nb -2.0727 0.6215 'International Tables Vol C Tables 4.2.6.8 and 6.1.1.4'

loop_
_geom_angle_atom_site_label_1
_geom_angle_atom_site_label_2
_geom_angle_atom_site_label_3
_geom_angle
_geom_angle_site_symmetry_1
_geom_angle_site_symmetry_3
C2 Nb1 C2 131.1(3) 6_564 12_767
C2 Nb1 C2 131.1(3) 6_564 15_566
C2 Nb1 C2 71.6(5) 12_767 15_566
C2 Nb1 C2 71.6(5) 6_564 .
C2 Nb1 C2 131.1(3) 12_767 .
C2 Nb1 C2 131.1(3) 15_566 .
C2 Nb1 C1 71.3(4) 6_564 12_767
C2 Nb1 C1 75.6(3) 12_767 12_767
C2 Nb1 C1 76.9(3) 15_566 12_767
C2 Nb1 C1 142.8(4) . 12_767
C2 Nb1 C1 75.6(3) 6_564 6_564
C2 Nb1 C1 142.8(4) 12_767 6_564
C2 Nb1 C1 71.3(4) 15_566 6_564
C2 Nb1 C1 76.9(3) . 6_564
C1 Nb1 C1 94.93(18) 12_767 6_564
C2 Nb1 C1 142.8(4) 6_564 15_566
C2 Nb1 C1 76.9(3) 12_767 15_566
C2 Nb1 C1 75.6(3) 15_566 15_566
C2 Nb1 C1 71.3(4) . 15_566
C1 Nb1 C1 145.9(6) 12_767 15_566
C1 Nb1 C1 94.93(18) 6_564 15_566
C2 Nb1 C1 76.9(3) 6_564 .
C2 Nb1 C1 71.3(4) 12_767 .
C2 Nb1 C1 142.8(4) 15_566 .
C2 Nb1 C1 75.6(3) . .
C1 Nb1 C1 94.93(18) 12_767 .
C1 Nb1 C1 145.9(6) 6_564 .
C1 Nb1 C1 94.93(18) 15_566 .
N1 Mn2 N1 180.000(1) . 9_676
N1 Mn2 N11 94.0(2) . 9_676
N1 Mn2 N11 86.0(2) 9_676 9_676
N1 Mn2 N11 86.0(2) . .
N1 Mn2 N11 94.0(2) 9_676 .
N11 Mn2 N11 180.000(1) 9_676 .
N1 Mn2 N21 87.7(3) . 9_676
N1 Mn2 N21 92.3(3) 9_676 9_676
N11 Mn2 N21 92.2(3) 9_676 9_676
N11 Mn2 N21 87.8(3) . 9_676
N1 Mn2 N21 92.3(3) . .
N1 Mn2 N21 87.7(3) 9_676 .
N11 Mn2 N21 87.8(3) 9_676 .
N11 Mn2 N21 92.2(3) . .
N21 Mn2 N21 180.000(2) 9_676 .
C25 N21 N22 100.6(9) . .
C25 N21 Mn2 139.2(6) . .
N22 N21 Mn2 119.8(5) . .
N2 C2 Nb1 176.4(10) . .
C1 N1 Mn2 154.6(6) . .
C23 N22 N21 112.9(7) . .
C15 N11 N12 104.5(6) . .
C15 N11 Mn2 130.9(7) . .
N12 N11 Mn2 123.1(3) . .
N12 C13 C14 106.7(7) . .
N1 C1 Nb1 176.8(5) . .
N11 C15 C14 111.3(7) . .
N22 C23 C24 110.6(13) . .
C25 C24 C23 101.5(12) . .
C13 C14 C15 105.5(5) . .
N21 C25 C24 114.1(7) . .
C13 N12 N11 111.9(6) . .

loop_
_geom_bond_atom_site_label_1
_geom_bond_atom_site_label_2
_geom_bond_distance
_geom_bond_site_symmetry_2
Nb1 C2 2.197(13) 6_564
Nb1 C2 2.197(13) 12_767
Nb1 C2 2.197(13) 15_566
Nb1 C2 2.197(13) .
Nb1 C1 2.215(6) 12_767
Nb1 C1 2.215(6) 6_564
Nb1 C1 2.215(6) 15_566
Nb1 C1 2.215(6) .
Mn2 N1 2.179(4) .
Mn2 N1 2.179(4) 9_676
Mn2 N11 2.206(5) 9_676
Mn2 N11 2.206(5) .
Mn2 N21 2.254(9) 9_676
Mn2 N21 2.254(9) .
N21 C25 1.347(11) .
N21 N22 1.354(13) .
C2 N2 1.192(18) .
N1 C1 1.147(8) .
N22 C23 1.258(19) .
N11 C15 1.316(6) .
N11 N12 1.353(10) .
C13 N12 1.327(8) .
C13 C14 1.361(12) .
C15 C14 1.375(11) .
C23 C24 1.358(9) .
C24 C25 1.35(2) .
